data_8101506
loop_
_publ_author_name
'Teoh, S. G.'
'Tan, D. S.'
'Yeap, G. Y.'
'Fun, H. K.'

_publ_section_title
;
Crystal structure of tricyclohexylaqua[3-pyridylacrylato]tin(IV), 
C26H41NO3Sn
;
_journal_issue 2
_journal_name_full 'Zeitschrift f\"ur Kristallographie - New Crystal Structures'
_journal_page_first 161
_journal_page_last 162
_journal_volume 214
_journal_year 1999
_chemical_formula_sum 'C26 H41 N O3 Sn'
_chemical_formula_weight 534.29
_space_group_IT_number 14
_symmetry_cell_setting monoclinic
_symmetry_space_group_name_Hall '-P 2yn'
_symmetry_space_group_name_H-M 'P 1 21/n 1'
_cell_angle_alpha 90.00
_cell_angle_beta 91.6710(10)
_cell_angle_gamma 90.00
_cell_formula_units_Z 4
_cell_length_a 9.99650(10)
_cell_length_b 14.3429(2)
_cell_length_c 18.58170(10)
_cell_measurement_temperature 293(2)
_cell_volume 2663.09(5)
_diffrn_ambient_temperature 293(2)
_exptl_crystal_density_diffrn 1.333
_refine_ls_R_factor_obs 0.0345
_refine_ls_wR_factor_obs 0.0897
_cod_original_sg_symbol_H-M 'P 21/n'
_cod_database_code 8101506

loop_
_symmetry_equiv_pos_as_xyz
'x, y, z'
'-x+1/2, y+1/2, -z+1/2'
'-x, -y, -z'
'x-1/2, -y-1/2, z-1/2'

loop_
_atom_site_aniso_label
_atom_site_aniso_U_11
_atom_site_aniso_U_22
_atom_site_aniso_U_33
_atom_site_aniso_U_23
_atom_site_aniso_U_13
_atom_site_aniso_U_12
Sn 0.05191(12) 0.04501(11) 0.04701(12) -0.00442(7) 0.00092(8) 0.00350(7)
O1 0.091(2) 0.0580(13) 0.0536(12) -0.0005(10) 0.0130(11) -0.0050(11)
O2 0.090(2) 0.0615(13) 0.0611(13) -0.0067(10) 0.0259(12) -0.0123(12)
O1W 0.081(2) 0.0557(13) 0.076(2) 0.0143(11) 0.0186(14) 0.0068(12)
N 0.103(2) 0.078(2) 0.058(2) 0.0020(14) 0.015(2) -0.024(2)
C1 0.102(3) 0.119(4) 0.073(2) -0.017(2) -0.002(2) 0.061(3)
C2 0.117(4) 0.146(5) 0.105(3) -0.074(3) -0.053(3) 0.077(4)
C3 0.144(5) 0.179(6) 0.110(4) -0.080(4) -0.039(4) 0.094(5)
C4 0.204(8) 0.323(11) 0.205(8) -0.195(8) -0.125(6) 0.202(8)
C5 0.088(3) 0.124(4) 0.110(4) -0.039(3) -0.023(3) 0.059(3)
C6 0.148(5) 0.224(7) 0.145(5) -0.122(5) -0.087(4) 0.135(5)
C7 0.082(2) 0.099(3) 0.053(2) -0.009(2) 0.004(2) -0.039(2)
C8 0.070(2) 0.107(3) 0.063(2) -0.008(2) 0.002(2) -0.030(2)
C9 0.141(5) 0.220(7) 0.088(3) -0.027(4) 0.001(3) -0.122(5)
C10 0.207(7) 0.175(6) 0.085(3) -0.016(4) -0.024(4) -0.107(6)
C11 0.216(7) 0.128(4) 0.052(2) -0.021(2) 0.015(3) -0.079(5)
C12 0.282(10) 0.278(10) 0.068(3) -0.065(4) 0.053(4) -0.213(9)
C13 0.055(2) 0.0449(15) 0.061(2) -0.0018(12) -0.0084(13) 0.0002(12)
C14 0.056(2) 0.071(2) 0.068(2) -0.005(2) 0.0043(15) 0.001(2)
C15 0.053(2) 0.106(3) 0.117(4) -0.005(3) 0.003(2) 0.002(2)
C16 0.067(2) 0.105(4) 0.123(4) 0.013(3) -0.028(2) 0.008(2)
C17 0.098(3) 0.092(3) 0.090(3) -0.005(2) -0.044(3) -0.001(2)
C18 0.080(2) 0.082(3) 0.059(2) -0.011(2) -0.017(2) 0.009(2)
C19 0.078(2) 0.053(2) 0.0444(14) -0.0086(12) 0.0076(13) -0.0124(14)
C20 0.077(2) 0.057(2) 0.051(2) -0.0067(13) 0.0186(15) -0.008(2)
C21 0.071(2) 0.062(2) 0.051(2) -0.0055(13) 0.0111(14) -0.009(2)
C22 0.078(2) 0.056(2) 0.0491(15) -0.0068(13) 0.0048(14) -0.0116(15)
C23 0.101(3) 0.073(2) 0.077(2) 0.004(2) 0.013(2) 0.006(2)
C24 0.128(4) 0.075(3) 0.086(3) 0.016(2) -0.002(3) 0.002(3)
C25 0.134(4) 0.077(3) 0.064(2) 0.013(2) 0.012(2) -0.020(3)
C26 0.078(2) 0.063(2) 0.053(2) -0.0020(14) 0.008(2) -0.014(2)

loop_
_atom_site_label
_atom_site_type_symbol
_atom_site_fract_x
_atom_site_fract_y
_atom_site_fract_z
_atom_site_U_iso_or_equiv
_atom_site_thermal_displace_type
_atom_site_occupancy
_atom_site_calc_flag
_atom_site_refinement_flags
_atom_site_disorder_group
Sn Sn 0.77206(2) 0.593388(13) 0.203986(10) 0.04799(8) Uani 1 d . .
O1 O 0.8384(3) 0.6838(2) 0.11776(12) 0.0673(6) Uani 1 d . .
O2 O 0.7181(3) 0.8038(2) 0.15609(12) 0.0703(6) Uani 1 d . .
O1W O 0.6953(3) 0.4759(2) 0.29319(15) 0.0707(7) Uani 1 d . .
H1WA H 0.7286(3) 0.4214(2) 0.29324(15) 0.080 Uiso 1 d R .
N N 0.9534(4) 0.9984(2) -0.1316(2) 0.0793(9) Uani 1 d . .
C1 C 0.8995(5) 0.4833(4) 0.1667(2) 0.098(2) Uani 1 d . .
H1A H 0.9566(5) 0.5296(4) 0.1463(2) 0.080 Uiso 1 d R .
C2 C 0.8716(5) 0.4484(4) 0.0959(3) 0.124(2) Uani 1 d . .
H2A H 0.8636(5) 0.4992(4) 0.0624(3) 0.148 Uiso 1 d R .
H2B H 0.7854(5) 0.4191(4) 0.0978(3) 0.148 Uiso 1 d R .
C3 C 0.9695(7) 0.3769(5) 0.0672(3) 0.145(3) Uani 1 d . .
H3A H 1.0046(7) 0.4028(5) 0.0241(3) 0.174 Uiso 1 d R .
H3B H 0.9194(7) 0.3224(5) 0.0534(3) 0.174 Uiso 1 d R .
C4 C 1.0731(9) 0.3492(8) 0.1078(5) 0.247(7) Uani 1 d . .
H4A H 1.1514(9) 0.3601(8) 0.0804(5) 0.296 Uiso 1 d R .
H4B H 1.0646(9) 0.2828(8) 0.1122(5) 0.296 Uiso 1 d R .
C5 C 1.1031(5) 0.3844(4) 0.1787(3) 0.108(2) Uani 1 d . .
H5A H 1.1893(5) 0.4139(4) 0.1786(3) 0.129 Uiso 1 d R .
H5B H 1.1099(5) 0.3322(4) 0.2109(3) 0.129 Uiso 1 d R .
C6 C 1.0051(7) 0.4543(6) 0.2074(3) 0.174(4) Uani 1 d . .
H6A H 0.9649(7) 0.4255(6) 0.2481(3) 0.209 Uiso 1 d R .
H6B H 1.0546(7) 0.5072(6) 0.2253(3) 0.209 Uiso 1 d R .
C7 C 0.8509(4) 0.6759(3) 0.2937(2) 0.0779(11) Uani 1 d . .
H7A H 0.7899(4) 0.7276(3) 0.2908(2) 0.080 Uiso 1 d R .
C8 C 0.9772(4) 0.7262(3) 0.2751(2) 0.0802(11) Uani 1 d . .
H8A H 0.9614(4) 0.7633(3) 0.2327(2) 0.096 Uiso 1 d R .
H8B H 1.0431(4) 0.6800(3) 0.2641(2) 0.096 Uiso 1 d R .
C9 C 1.0356(7) 0.7841(5) 0.3357(3) 0.150(3) Uani 1 d . .
H9A H 0.9853(7) 0.8411(5) 0.3344(3) 0.180 Uiso 1 d R .
H9B H 1.1263(7) 0.7997(5) 0.3250(3) 0.180 Uiso 1 d R .
C10 C 1.0256(8) 0.7564(5) 0.4034(3) 0.156(3) Uani 1 d . .
H10A H 1.0471(8) 0.8061(5) 0.4363(3) 0.188 Uiso 1 d R .
H10B H 1.0932(8) 0.7092(5) 0.4092(3) 0.188 Uiso 1 d R .
C11 C 0.8946(7) 0.7113(4) 0.4226(2) 0.132(3) Uani 1 d . .
H11A H 0.8321(7) 0.7609(4) 0.4299(2) 0.158 Uiso 1 d R .
H11B H 0.9033(7) 0.6765(4) 0.4666(2) 0.158 Uiso 1 d R .
C12 C 0.8335(9) 0.6523(7) 0.3618(3) 0.209(5) Uani 1 d . .
H12A H 0.8784(9) 0.5934(7) 0.3668(3) 0.250 Uiso 1 d R .
H12B H 0.7404(9) 0.6413(7) 0.3700(3) 0.250 Uiso 1 d R .
C13 C 0.5622(3) 0.5884(2) 0.1723(2) 0.0538(7) Uani 1 d . .
C14 C 0.4774(3) 0.6570(3) 0.2133(2) 0.0650(8) Uani 1 d . .
C15 C 0.3292(4) 0.6460(4) 0.1935(3) 0.0916(13) Uani 1 d . .
H15A H 0.2789(4) 0.6929(4) 0.2177(3) 0.110 Uiso 1 d R .
H15B H 0.3003(4) 0.5862(4) 0.2103(3) 0.110 Uiso 1 d R .
C16 C 0.3015(5) 0.6526(4) 0.1129(3) 0.0990(15) Uani 1 d . .
H16B H 0.2082(5) 0.6456(4) 0.1004(3) 0.119 Uiso 1 d R .
C17 C 0.3869(5) 0.5861(3) 0.0724(3) 0.0941(14) Uani 1 d . .
H17A H 0.3737(5) 0.5968(3) 0.0217(3) 0.113 Uiso 1 d R .
H17B H 0.3616(5) 0.5229(3) 0.0823(3) 0.113 Uiso 1 d R .
C18 C 0.5364(4) 0.5994(3) 0.0913(2) 0.0741(10) Uani 1 d . .
C19 C 0.7927(3) 0.7672(2) 0.1126(2) 0.0582(7) Uani 1 d . .
C20 C 0.8360(4) 0.8201(2) 0.0475(2) 0.0614(8) Uani 1 d . .
C21 C 0.7738(4) 0.8948(2) 0.0242(2) 0.0613(8) Uani 1 d . .
C22 C 0.8027(4) 0.9520(2) -0.0391(2) 0.0610(7) Uani 1 d . .
C23 C 0.7094(5) 1.0161(3) -0.0655(2) 0.0833(11) Uani 1 d . .
H23A H 0.6252(5) 1.0229(3) -0.0424(2) 0.100 Uiso 1 d R .
C24 C 0.7378(6) 1.0698(3) -0.1249(3) 0.0963(14) Uani 1 d . .
H24A H 0.6731(6) 1.1125(3) -0.1452(3) 0.116 Uiso 1 d R .
C25 C 0.8603(6) 1.0591(3) -0.1555(2) 0.0918(13) Uani 1 d . .
H25A H 0.8814(6) 1.0981(3) -0.1956(2) 0.110 Uiso 1 d R .
C26 C 0.9226(4) 0.9464(3) -0.0748(2) 0.0647(8) Uani 1 d . .
H21A H 0.7005(41) 0.9148(26) 0.0517(22) 0.077(12) Uiso 1 d . .
H14B H 0.5074(37) 0.7230(28) 0.2078(19) 0.070(10) Uiso 1 d . .
H2OW H 0.6430(41) 0.4897(28) 0.3177(21) 0.068(13) Uiso 1 d . .
H14A H 0.4867(37) 0.6510(27) 0.2611(21) 0.071(11) Uiso 1 d . .
H20A H 0.9062(44) 0.7939(29) 0.0262(23) 0.087(13) Uiso 1 d . .
H26A H 0.9859(40) 0.9057(25) -0.0624(20) 0.065(11) Uiso 1 d . .
H18B H 0.5920(46) 0.5524(35) 0.0570(25) 0.101(14) Uiso 1 d . .
H18A H 0.5640(44) 0.6676(34) 0.0759(23) 0.095(14) Uiso 1 d . .
H16A H 0.3249(48) 0.7190(35) 0.0952(26) 0.104(15) Uiso 1 d . .
H13 H 0.5427(34) 0.5290(26) 0.1838(18) 0.063(9) Uiso 1 d . .

loop_
_geom_bond_atom_site_label_1
_geom_bond_atom_site_label_2
_geom_bond_distance
_geom_bond_site_symmetry_2
_geom_bond_publ_flag
Sn C1 2.157(4) . ?
Sn C13 2.163(3) . ?
Sn C7 2.174(3) . ?
Sn O1 2.179(2) . ?
Sn O1W 2.500(2) . ?
O1 C19 1.284(4) . ?
O2 C19 1.233(4) . ?
N C26 1.336(4) . ?
N C25 1.340(6) . ?
C1 C6 1.346(6) . ?
C1 C2 1.428(6) . ?
C2 C3 1.524(6) . ?
C3 C4 1.324(7) . ?
C4 C5 1.434(7) . ?
C5 C6 1.511(6) . ?
C7 C12 1.327(6) . ?
C7 C8 1.503(5) . ?
C8 C9 1.503(6) . ?
C9 C10 1.326(8) . ?
C10 C11 1.512(8) . ?
C11 C12 1.525(6) . ?
C13 C14 1.517(5) . ?
C13 C18 1.528(5) . ?
C14 C15 1.525(5) . ?
C15 C16 1.518(7) . ?
C16 C17 1.497(7) . ?
C17 C18 1.536(6) . ?
C19 C20 1.502(4) . ?
C20 C21 1.306(5) . ?
C21 C22 1.470(4) . ?
C22 C26 1.390(5) . ?
C22 C23 1.389(6) . ?
C23 C24 1.383(6) . ?
C24 C25 1.374(7) . ?
